data_2225748
loop_
_publ_author_name
'Gowda, B. Thimme'
'Tokar\<c\'ik, Miroslav'
'Ko\<z\'i\<sek, Jozef'
'Rodrigues, Vinola Zeena'
'Fuess, Hartmut'

_publ_section_title
;
 <i>N</i>-(3,5-Dimethylphenyl)-2-methylbenzamide
;
_journal_coeditor_code TK2640
_journal_issue 4
_journal_name_full 'Acta Crystallographica Section E'
_journal_page_first o843
_journal_paper_doi 10.1107/S1600536810009116
_journal_volume 66
_journal_year 2010
_chemical_formula_iupac 'C16 H17 N O'
_chemical_formula_moiety 'C16 H17 N O'
_chemical_formula_sum 'C16 H17 N O'
_chemical_formula_weight 239.31
_chemical_name_systematic
;
<i>N</i>-(3,5-Dimethylphenyl)-2-methylbenzamide
;
_space_group_IT_number 14
_symmetry_cell_setting monoclinic
_symmetry_space_group_name_Hall '-P 2ybc'
_symmetry_space_group_name_H-M 'P 1 21/c 1'
_atom_sites_solution_hydrogens geom
_atom_sites_solution_primary direct
_atom_sites_solution_secondary difmap
_audit_creation_method 'WinGX routine CIF_UPDATE'
_cell_angle_alpha 90
_cell_angle_beta 105.373(4)
_cell_angle_gamma 90
_cell_formula_units_Z 4
_cell_length_a 10.5174(5)
_cell_length_b 14.9616(7)
_cell_length_c 8.9209(4)
_cell_measurement_reflns_used 5268
_cell_measurement_temperature 295(2)
_cell_measurement_theta_max 29.3504
_cell_measurement_theta_min 2.0042
_cell_volume 1353.54(11)
_computing_cell_refinement
;
CrysAlis Pro (Oxford Diffraction, 2009)
;
_computing_data_collection
;
CrysAlis Pro (Oxford Diffraction, 2009)
;
_computing_data_reduction
;
CrysAlis Pro (Oxford Diffraction, 2009)
;
_computing_molecular_graphics
;
ORTEP-3 (Farrugia, 1997) and DIAMOND (Brandenburg, 2002)
;
_computing_publication_material
;
SHELXL97 (Sheldrick, 2008), PLATON (Spek, 2009) and WinGX
(Farrugia, 1999)
;
_computing_structure_refinement 'SHELXL97 (Sheldrick, 2008)'
_computing_structure_solution 'SHELXS97 (Sheldrick, 2008)'
_diffrn_ambient_temperature 295(2)
_diffrn_detector_area_resol_mean 10.434
_diffrn_measured_fraction_theta_full 1
_diffrn_measured_fraction_theta_max 1
_diffrn_measurement_device_type 'Oxford Diffraction Xcalibur Ruby Gemini'
_diffrn_measurement_method '\w scans'
_diffrn_radiation_monochromator graphite
_diffrn_radiation_type MoK\a
_diffrn_radiation_wavelength 0.71073
_diffrn_reflns_av_R_equivalents 0.0405
_diffrn_reflns_limit_h_max 12
_diffrn_reflns_limit_h_min -12
_diffrn_reflns_limit_k_max 18
_diffrn_reflns_limit_k_min -18
_diffrn_reflns_limit_l_max 10
_diffrn_reflns_limit_l_min -10
_diffrn_reflns_number 14671
_diffrn_reflns_theta_full 25.6
_diffrn_reflns_theta_max 25.6
_diffrn_reflns_theta_min 2.01
_diffrn_standards_number 0
_exptl_absorpt_coefficient_mu 0.073
_exptl_absorpt_correction_T_max 0.992
_exptl_absorpt_correction_T_min 0.957
_exptl_absorpt_correction_type multi-scan
_exptl_absorpt_process_details
;
(CrysAlis Pro; Oxford Diffraction, 2009)
;
_exptl_crystal_colour colourless
_exptl_crystal_density_diffrn 1.174
_exptl_crystal_density_method 'not measured'
_exptl_crystal_description needle
_exptl_crystal_F_000 512
_exptl_crystal_size_max 0.54
_exptl_crystal_size_mid 0.08
_exptl_crystal_size_min 0.04
_refine_diff_density_max 0.125
_refine_diff_density_min -0.118
_refine_ls_extinction_method none
_refine_ls_goodness_of_fit_ref 0.966
_refine_ls_hydrogen_treatment constr
_refine_ls_matrix_type full
_refine_ls_number_parameters 170
_refine_ls_number_reflns 2548
_refine_ls_number_restraints 0
_refine_ls_restrained_S_all 0.966
_refine_ls_R_factor_all 0.0701
_refine_ls_R_factor_gt 0.0367
_refine_ls_shift/su_max 0.000
_refine_ls_shift/su_mean 0.000
_refine_ls_structure_factor_coef Fsqd
_refine_ls_weighting_details
;
calc [exp(2.50(sin\q/\l)^2^)]/[\s^2^(Fo^2^)+(0.094P)^2^],
where P = 0.33333Fo^2^ + 0.66667Fc^2^
;
_refine_ls_weighting_scheme calc
_refine_ls_wR_factor_gt 0.1044
_refine_ls_wR_factor_ref 0.1195
_reflns_number_gt 1628
_reflns_number_total 2548
_reflns_threshold_expression I>2\s(I)
_cod_data_source_file tk2640.cif
_cod_data_source_block I
_cod_original_sg_symbol_H-M 'P 21/c'
_cod_database_code 2225748
_cod_database_fobs_code 2225748

loop_
_symmetry_equiv_pos_as_xyz
'x, y, z'
'-x, y+1/2, -z+1/2'
'-x, -y, -z'
'x, -y-1/2, z-1/2'

loop_
_atom_site_type_symbol
_atom_site_label
_atom_site_fract_x
_atom_site_fract_y
_atom_site_fract_z
_atom_site_U_iso_or_equiv
_atom_site_adp_type
_atom_site_calc_flag
_atom_site_refinement_flags
_atom_site_occupancy
_atom_site_disorder_assembly
_atom_site_disorder_group
C C1 0.20367(15) 0.19330(10) 0.08175(15) 0.0348(4) Uani d . 1 . .
C C2 0.09976(16) 0.14838(10) 0.14205(17) 0.0392(4) Uani d . 1 . .
C C3 -0.02376(17) 0.12792(12) 0.0426(2) 0.0503(5) Uani d . 1 . .
C C4 -0.1141(2) 0.08515(16) 0.1073(3) 0.0724(6) Uani d . 1 . .
H H4 -0.1967 0.0705 0.0435 0.087 Uiso calc R 1 . .
C C5 -0.0850(2) 0.06389(17) 0.2623(3) 0.0835(7) Uani d . 1 . .
H H5 -0.148 0.0359 0.3021 0.1 Uiso calc R 1 . .
C C6 0.0366(2) 0.08381(16) 0.3589(3) 0.0760(7) Uani d . 1 . .
H H6 0.0564 0.0695 0.464 0.091 Uiso calc R 1 . .
C C7 0.1290(2) 0.12525(12) 0.29829(19) 0.0527(5) Uani d . 1 . .
H H7 0.2121 0.1379 0.3629 0.063 Uiso calc R 1 . .
C C8 0.38098(14) 0.30756(10) 0.15513(15) 0.0354(4) Uani d . 1 . .
C C9 0.46745(15) 0.27564(11) 0.07407(16) 0.0396(4) Uani d . 1 . .
H H9 0.4536 0.2198 0.0266 0.048 Uiso calc R 1 . .
C C10 0.57512(15) 0.32734(12) 0.06388(17) 0.0454(4) Uani d . 1 . .
C C11 0.59283(16) 0.41058(12) 0.13406(18) 0.0489(4) Uani d . 1 . .
H H11 0.6637 0.4456 0.1256 0.059 Uiso calc R 1 . .
C C12 0.50798(17) 0.44351(11) 0.21670(17) 0.0449(4) Uani d . 1 . .
C C13 0.40205(16) 0.39107(11) 0.22612(16) 0.0398(4) Uani d . 1 . .
H H13 0.344 0.4119 0.2807 0.048 Uiso calc R 1 . .
C C14 -0.0633(2) 0.15265(17) -0.1269(2) 0.0743(6) Uani d . 1 . .
H H14A -0.1568 0.1457 -0.1673 0.112 Uiso calc PR 0.82(3) A 1
H H14B -0.0187 0.1144 -0.1829 0.112 Uiso calc PR 0.82(3) A 1
H H14C -0.0395 0.2137 -0.1386 0.112 Uiso calc PR 0.82(3) A 1
H H14D 0.0135 0.1703 -0.1585 0.112 Uiso calc PR 0.18(3) A 2
H H14E -0.1248 0.2014 -0.143 0.112 Uiso calc PR 0.18(3) A 2
H H14F -0.1037 0.1021 -0.1872 0.112 Uiso calc PR 0.18(3) A 2
C C15 0.67092(19) 0.29122(17) -0.0193(2) 0.0651(6) Uani d . 1 . .
H H15A 0.7143 0.34 -0.0554 0.098 Uiso calc PR 0.60(3) B 1
H H15B 0.6244 0.2558 -0.1063 0.098 Uiso calc PR 0.60(3) B 1
H H15C 0.7353 0.2548 0.0507 0.098 Uiso calc PR 0.60(3) B 1
H H15D 0.6684 0.2271 -0.0186 0.098 Uiso calc PR 0.40(3) B 2
H H15E 0.7583 0.3112 0.0324 0.098 Uiso calc PR 0.40(3) B 2
H H15F 0.6474 0.3123 -0.1247 0.098 Uiso calc PR 0.40(3) B 2
C C16 0.5318(2) 0.53329(13) 0.2949(2) 0.0644(5) Uani d . 1 . .
H H16A 0.5572 0.5754 0.227 0.097 Uiso calc PR 0.73(2) C 1
H H16B 0.6009 0.5283 0.3896 0.097 Uiso calc PR 0.73(2) C 1
H H16C 0.4525 0.5535 0.3182 0.097 Uiso calc PR 0.73(2) C 1
H H16D 0.5166 0.5294 0.3962 0.097 Uiso calc PR 0.27(2) C 2
H H16E 0.4728 0.5765 0.2336 0.097 Uiso calc PR 0.27(2) C 2
H H16F 0.6213 0.5513 0.305 0.097 Uiso calc PR 0.27(2) C 2
N N1 0.27245(13) 0.25733(9) 0.17550(13) 0.0399(3) Uani d . 1 . .
H H1N 0.2474 0.2691 0.2576 0.048 Uiso calc R 1 . .
O O1 0.22394(11) 0.17203(8) -0.04280(11) 0.0456(3) Uani d . 1 . .

loop_
_atom_site_aniso_label
_atom_site_aniso_U_11
_atom_site_aniso_U_22
_atom_site_aniso_U_33
_atom_site_aniso_U_12
_atom_site_aniso_U_13
_atom_site_aniso_U_23
C1 0.0372(8) 0.0346(8) 0.0317(7) 0.0014(7) 0.0078(6) 0.0008(6)
C2 0.0428(9) 0.0315(8) 0.0444(8) -0.0029(7) 0.0137(7) -0.0046(6)
C3 0.0426(10) 0.0445(10) 0.0629(11) -0.0037(8) 0.0122(8) -0.0086(8)
C4 0.0485(11) 0.0649(14) 0.1019(16) -0.0159(10) 0.0167(11) -0.0023(12)
C5 0.0744(16) 0.0734(16) 0.1135(19) -0.0260(13) 0.0438(15) 0.0144(13)
C6 0.0901(17) 0.0724(15) 0.0719(12) -0.0242(13) 0.0327(12) 0.0169(11)
C7 0.0602(11) 0.0481(10) 0.0506(10) -0.0128(8) 0.0163(8) 0.0044(8)
C8 0.0360(8) 0.0395(9) 0.0290(7) -0.0040(7) 0.0056(6) 0.0048(6)
C9 0.0396(9) 0.0428(9) 0.0341(7) -0.0008(7) 0.0055(6) 0.0004(6)
C10 0.0359(9) 0.0604(11) 0.0377(8) -0.0007(8) 0.0058(6) 0.0074(7)
C11 0.0387(9) 0.0580(11) 0.0463(8) -0.0133(8) 0.0050(7) 0.0113(8)
C12 0.0486(10) 0.0413(9) 0.0399(8) -0.0071(8) 0.0031(7) 0.0065(7)
C13 0.0444(9) 0.0393(9) 0.0354(7) -0.0013(7) 0.0101(6) 0.0020(6)
C14 0.0483(11) 0.1004(18) 0.0638(12) -0.0075(12) -0.0037(9) -0.0105(11)
C15 0.0441(10) 0.0897(16) 0.0651(11) 0.0000(10) 0.0209(9) -0.0018(10)
C16 0.0745(14) 0.0471(11) 0.0683(11) -0.0196(10) 0.0134(10) -0.0037(9)
N1 0.0461(8) 0.0433(8) 0.0341(6) -0.0087(6) 0.0173(5) -0.0051(5)
O1 0.0505(7) 0.0517(7) 0.0363(6) -0.0048(6) 0.0148(5) -0.0068(5)

loop_
_atom_type_symbol
_atom_type_description
_atom_type_scat_dispersion_real
_atom_type_scat_dispersion_imag
_atom_type_scat_source
C C 0.0033 0.0016 'International Tables Vol C Tables 4.2.6.8 and 6.1.1.4'
H H 0 0 'International Tables Vol C Tables 4.2.6.8 and 6.1.1.4'
N N 0.0061 0.0033 'International Tables Vol C Tables 4.2.6.8 and 6.1.1.4'
O O 0.0106 0.006 'International Tables Vol C Tables 4.2.6.8 and 6.1.1.4'

loop_
_geom_angle_atom_site_label_1
_geom_angle_atom_site_label_2
_geom_angle_atom_site_label_3
_geom_angle_site_symmetry_1
_geom_angle_site_symmetry_3
_geom_angle
_geom_angle_publ_flag
O1 C1 N1 . . 123.50(13) ?
O1 C1 C2 . . 121.78(13) ?
N1 C1 C2 . . 114.72(12) ?
C7 C2 C3 . . 120.21(16) ?
C7 C2 C1 . . 118.90(15) ?
C3 C2 C1 . . 120.87(14) ?
C4 C3 C2 . . 117.28(17) ?
C4 C3 C14 . . 119.57(18) ?
C2 C3 C14 . . 123.12(16) ?
C5 C4 C3 . . 122.1(2) ?
C5 C4 H4 . . 119 ?
C3 C4 H4 . . 119 ?
C4 C5 C6 . . 120.27(19) ?
C4 C5 H5 . . 119.9 ?
C6 C5 H5 . . 119.9 ?
C5 C6 C7 . . 119.2(2) ?
C5 C6 H6 . . 120.4 ?
C7 C6 H6 . . 120.4 ?
C6 C7 C2 . . 120.94(19) ?
C6 C7 H7 . . 119.5 ?
C2 C7 H7 . . 119.5 ?
C9 C8 C13 . . 119.91(14) ?
C9 C8 N1 . . 123.04(14) ?
C13 C8 N1 . . 117.00(13) ?
C8 C9 C10 . . 119.92(15) ?
C8 C9 H9 . . 120 ?
C10 C9 H9 . . 120 ?
C11 C10 C9 . . 118.94(15) ?
C11 C10 C15 . . 121.33(16) ?
C9 C10 C15 . . 119.71(17) ?
C10 C11 C12 . . 122.04(15) ?
C10 C11 H11 . . 119 ?
C12 C11 H11 . . 119 ?
C13 C12 C11 . . 118.16(15) ?
C13 C12 C16 . . 121.09(16) ?
C11 C12 C16 . . 120.75(16) ?
C12 C13 C8 . . 121.01(15) ?
C12 C13 H13 . . 119.5 ?
C8 C13 H13 . . 119.5 ?
C3 C14 H14A . . 109.5 ?
C3 C14 H14B . . 109.5 ?
C3 C14 H14C . . 109.5 ?
C3 C14 H14D . . 109.5 ?
C3 C14 H14E . . 109.5 ?
H14D C14 H14E . . 109.5 ?
C3 C14 H14F . . 109.5 ?
H14D C14 H14F . . 109.5 ?
H14E C14 H14F . . 109.5 ?
C10 C15 H15A . . 109.5 ?
C10 C15 H15B . . 109.5 ?
C10 C15 H15C . . 109.5 ?
C10 C15 H15D . . 109.5 ?
C10 C15 H15E . . 109.5 ?
H15D C15 H15E . . 109.5 ?
C10 C15 H15F . . 109.5 ?
H15D C15 H15F . . 109.5 ?
H15E C15 H15F . . 109.5 ?
C12 C16 H16A . . 109.5 ?
C12 C16 H16B . . 109.5 ?
C12 C16 H16C . . 109.5 ?
C12 C16 H16D . . 109.5 ?
C12 C16 H16E . . 109.5 ?
H16D C16 H16E . . 109.5 ?
C12 C16 H16F . . 109.5 ?
H16D C16 H16F . . 109.5 ?
H16E C16 H16F . . 109.5 ?
C1 N1 C8 . . 127.92(12) ?
C1 N1 H1N . . 116 ?
C8 N1 H1N . . 116 ?

loop_
_geom_bond_atom_site_label_1
_geom_bond_atom_site_label_2
_geom_bond_site_symmetry_2
_geom_bond_distance
_geom_bond_publ_flag
C1 O1 . 1.2276(17) ?
C1 N1 . 1.3490(19) ?
C1 C2 . 1.499(2) ?
C2 C7 . 1.389(2) ?
C2 C3 . 1.399(2) ?
C3 C4 . 1.391(3) ?
C3 C14 . 1.504(3) ?
C4 C5 . 1.372(3) ?
C4 H4 . 0.93 ?
C5 C6 . 1.372(3) ?
C5 H5 . 0.93 ?
C6 C7 . 1.378(3) ?
C6 H6 . 0.93 ?
C7 H7 . 0.93 ?
C8 C9 . 1.388(2) ?
C8 C13 . 1.392(2) ?
C8 N1 . 1.4180(19) ?
C9 C10 . 1.394(2) ?
C9 H9 . 0.93 ?
C10 C11 . 1.384(2) ?
C10 C15 . 1.501(3) ?
C11 C12 . 1.390(2) ?
C11 H11 . 0.93 ?
C12 C13 . 1.383(2) ?
C12 C16 . 1.504(2) ?
C13 H13 . 0.93 ?
C14 H14A . 0.96 ?
C14 H14B . 0.96 ?
C14 H14C . 0.96 ?
C14 H14D . 0.96 ?
C14 H14E . 0.96 ?
C14 H14F . 0.96 ?
C15 H15A . 0.96 ?
C15 H15B . 0.96 ?
C15 H15C . 0.96 ?
C15 H15D . 0.96 ?
C15 H15E . 0.96 ?
C15 H15F . 0.96 ?
C16 H16A . 0.96 ?
C16 H16B . 0.96 ?
C16 H16C . 0.96 ?
C16 H16D . 0.96 ?
C16 H16E . 0.96 ?
C16 H16F . 0.96 ?
N1 H1N . 0.86 ?

loop_
_geom_hbond_atom_site_label_D
_geom_hbond_atom_site_label_H
_geom_hbond_atom_site_label_A
_geom_hbond_site_symmetry_A
_geom_hbond_distance_DH
_geom_hbond_distance_HA
_geom_hbond_distance_DA
_geom_hbond_angle_DHA
N1 H1N O1 4_566 0.86 2.06 2.8935(16) 163

loop_
_geom_torsion_atom_site_label_1
_geom_torsion_atom_site_label_2
_geom_torsion_atom_site_label_3
_geom_torsion_atom_site_label_4
_geom_torsion_site_symmetry_1
_geom_torsion_site_symmetry_2
_geom_torsion_site_symmetry_3
_geom_torsion_site_symmetry_4
_geom_torsion
_geom_torsion_publ_flag
O1 C1 C2 C7 . . . . 136.94(16) ?
N1 C1 C2 C7 . . . . -42.4(2) ?
O1 C1 C2 C3 . . . . -41.5(2) ?
N1 C1 C2 C3 . . . . 139.08(15) ?
C7 C2 C3 C4 . . . . 0.7(3) ?
C1 C2 C3 C4 . . . . 179.16(17) ?
C7 C2 C3 C14 . . . . 178.64(19) ?
C1 C2 C3 C14 . . . . -2.9(3) ?
C2 C3 C4 C5 . . . . 0.4(3) ?
C14 C3 C4 C5 . . . . -177.6(2) ?
C3 C4 C5 C6 . . . . -0.7(4) ?
C4 C5 C6 C7 . . . . -0.1(4) ?
C5 C6 C7 C2 . . . . 1.2(3) ?
C3 C2 C7 C6 . . . . -1.5(3) ?
C1 C2 C7 C6 . . . . -179.97(18) ?
C13 C8 C9 C10 . . . . 0.0(2) ?
N1 C8 C9 C10 . . . . -177.47(13) ?
C8 C9 C10 C11 . . . . -0.7(2) ?
C8 C9 C10 C15 . . . . 177.92(15) ?
C9 C10 C11 C12 . . . . 1.2(2) ?
C15 C10 C11 C12 . . . . -177.41(16) ?
C10 C11 C12 C13 . . . . -0.9(2) ?
C10 C11 C12 C16 . . . . 178.48(16) ?
C11 C12 C13 C8 . . . . 0.1(2) ?
C16 C12 C13 C8 . . . . -179.26(15) ?
C9 C8 C13 C12 . . . . 0.3(2) ?
N1 C8 C13 C12 . . . . 177.91(13) ?
O1 C1 N1 C8 . . . . -3.4(2) ?
C2 C1 N1 C8 . . . . 176.00(14) ?
C9 C8 N1 C1 . . . . -27.9(2) ?
C13 C8 N1 C1 . . . . 154.64(15) ?
